data_4316849
loop_
_publ_author_name
'Dong Zhang'
'Helmuth Berger'
'Reinhard K. Kremer'
'Dirk Wulferding'
'Peter Lemmens'
'Mats Johnsson'

_publ_contact_author_address
;
Materials and environmental Chemistry
Stockholm University
SE-106 91 Stockholm
Sweden
;
_publ_contact_author_email mats.johnsson@mmk.su.se
_publ_contact_author_fax +468152187
_publ_contact_author_name 'Mats Johnsson'
_publ_contact_author_phone +468162169
_publ_section_title
;
 Synthesis, Crystal Structure, and Magnetic Properties of the Copper
 Selenite Chloride Cu5(SeO3)4Cl2
;
_journal_name_full 'Inorganic Chemistry'
_journal_page_first 9683
_journal_page_last 9688
_journal_paper_doi 10.1021/ic101431g
_journal_volume 49
_journal_year 2010
_chemical_formula_moiety 'Cl2 Cu5 O12 Se4'
_chemical_formula_sum 'Cl2 Cu5 O12 Se4'
_chemical_formula_weight 896.44
_chemical_name_systematic
; 
 ? 
;
_space_group_IT_number 14
_symmetry_cell_setting monoclinic
_symmetry_space_group_name_Hall '-P 2ybc'
_symmetry_space_group_name_H-M 'P 1 21/c 1'
_atom_sites_solution_primary direct
_atom_sites_solution_secondary difmap
_audit_creation_method SHELXL-97
_cell_angle_alpha 90.00
_cell_angle_beta 90.715(6)
_cell_angle_gamma 90.00
_cell_formula_units_Z 2
_cell_length_a 10.9104(8)
_cell_length_b 8.3134(6)
_cell_length_c 7.5490(5)
_cell_measurement_reflns_used 4423
_cell_measurement_temperature 293(2)
_cell_measurement_theta_max 32.3265
_cell_measurement_theta_min 4.1024
_cell_volume 684.66(8)
_computing_structure_refinement 'SHELXL-97 (Sheldrick, 1997)'
_computing_structure_solution 'SHELXS-97 (Sheldrick, 1990)'
_diffrn_ambient_temperature 293(2)
_diffrn_measured_fraction_theta_full 0.974
_diffrn_measured_fraction_theta_max 0.974
_diffrn_measurement_device_type 'Oxford Xcalibur3 Diffractometer'
_diffrn_measurement_method f\scan
_diffrn_radiation_monochromator graphite
_diffrn_radiation_source 'fine-focus sealed tube'
_diffrn_radiation_type MoK\a
_diffrn_radiation_wavelength 0.71073
_diffrn_reflns_av_R_equivalents 0.0826
_diffrn_reflns_av_sigmaI/netI 0.0583
_diffrn_reflns_limit_h_max 13
_diffrn_reflns_limit_h_min -13
_diffrn_reflns_limit_k_max 8
_diffrn_reflns_limit_k_min -10
_diffrn_reflns_limit_l_max 9
_diffrn_reflns_limit_l_min -9
_diffrn_reflns_number 4423
_diffrn_reflns_theta_full 26.35
_diffrn_reflns_theta_max 26.35
_diffrn_reflns_theta_min 4.11
_diffrn_standards_decay_% 0
_diffrn_standards_interval_count 0
_diffrn_standards_interval_time 0
_diffrn_standards_number 0
_exptl_absorpt_coefficient_mu 18.721
_exptl_absorpt_correction_T_max 0.865
_exptl_absorpt_correction_T_min 0.161
_exptl_absorpt_correction_type analytical
_exptl_absorpt_process_details
;
CrysAlis RED, Oxford Diffraction Ltd.,
Version 1.171.32.24 (release 21-04-2008 CrysAlis171 .NET)
(compiled Apr 21 2008,18:23:10)
Analytical numeric absorption correction using a multifaceted crystal
            model based on expressions derived by R.C. Clark & J.S. Reid.
(Clark, R. C. & Reid, J. S. (1995). Acta Cryst. A51, 887-897)
;
_exptl_crystal_colour Green
_exptl_crystal_density_diffrn 4.348
_exptl_crystal_density_method 'not measured'
_exptl_crystal_description Block
_exptl_crystal_F_000 822
_exptl_crystal_size_max 0.2530
_exptl_crystal_size_mid 0.1144
_exptl_crystal_size_min 0.0374
_refine_diff_density_max 1.697
_refine_diff_density_min -1.044
_refine_diff_density_rms 0.322
_refine_ls_extinction_coef 0.0191(12)
_refine_ls_extinction_expression Fc^*^=kFc[1+0.001xFc^2^\l^3^/sin(2\q)]^-1/4^
_refine_ls_extinction_method SHELXL
_refine_ls_goodness_of_fit_ref 1.009
_refine_ls_hydrogen_treatment constr
_refine_ls_matrix_type full
_refine_ls_number_parameters 107
_refine_ls_number_reflns 1367
_refine_ls_number_restraints 0
_refine_ls_restrained_S_all 1.009
_refine_ls_R_factor_all 0.0427
_refine_ls_R_factor_gt 0.0383
_refine_ls_shift/su_max 0.000
_refine_ls_shift/su_mean 0.000
_refine_ls_structure_factor_coef Fsqd
_refine_ls_weighting_details 'calc w=1/[\s^2^(Fo^2^)+(0.0596P)^2^+0.0000P] where P=(Fo^2^+2Fc^2^)/3'
_refine_ls_weighting_scheme calc
_refine_ls_wR_factor_gt 0.0904
_refine_ls_wR_factor_ref 0.0924
_reflns_number_gt 1218
_reflns_number_total 1367
_reflns_threshold_expression >2sigma(I)
_cod_data_source_file ic101431g_si_002.cif
_cod_data_source_block p21c
_cod_depositor_comments
;
The following automatic conversions were performed:

'_symmetry_cell_setting' value 'Monoclinic' changed to 'monoclinic'
according to the built-in table from CIF Core dictionary named
'cif_core.dic' version 2.4.1 from 2010-06-29.

Automatic conversion script
Id: cif_fix_values 1646 2011-03-28 12:23:43Z adriana 
;
_cod_original_sg_symbol_H-M 'P 21/c'
_cod_database_code 4316849

loop_
_symmetry_equiv_pos_as_xyz
'x, y, z'
'-x, y+1/2, -z+1/2'
'-x, -y, -z'
'x, -y-1/2, z-1/2'

loop_
_atom_site_label
_atom_site_type_symbol
_atom_site_fract_x
_atom_site_fract_y
_atom_site_fract_z
_atom_site_U_iso_or_equiv
_atom_site_adp_type
_atom_site_occupancy
_atom_site_symmetry_multiplicity
_atom_site_calc_flag
_atom_site_refinement_flags
_atom_site_disorder_assembly
_atom_site_disorder_group
Se1 Se 0.82055(5) 0.90363(7) 0.00344(7) 0.0106(2) Uani 1 1 d . . .
Se2 Se 0.37897(5) 0.68712(6) 0.16632(7) 0.0098(2) Uani 1 1 d . . .
Cu1 Cu 0.63268(7) 0.62802(8) 0.15766(10) 0.0131(2) Uani 1 1 d . . .
Cu2 Cu 0.5000 0.5000 0.5000 0.0106(3) Uani 1 2 d S . .
Cu3 Cu 0.14123(7) 0.50360(9) 0.07880(10) 0.0144(2) Uani 1 1 d . . .
Cl1 Cl -0.03755(15) 0.38007(19) 0.1586(2) 0.0193(4) Uani 1 1 d . . .
O1 O 0.7873(5) 1.0088(6) 0.1871(6) 0.0229(11) Uani 1 1 d . . .
O2 O 0.7803(4) 0.7109(5) 0.0604(6) 0.0171(9) Uani 1 1 d . . .
O3 O 0.6981(4) 0.5337(5) 0.3791(5) 0.0154(9) Uani 1 1 d . . .
O4 O 0.4765(4) 0.5363(5) 0.2401(5) 0.0130(9) Uani 1 1 d . . .
O5 O 0.4986(4) 0.7664(5) 0.0429(5) 0.0128(9) Uani 1 1 d . . .
O6 O 0.2994(4) 0.5941(5) 0.0025(5) 0.0139(9) Uani 1 1 d . . .

loop_
_atom_site_aniso_label
_atom_site_aniso_U_11
_atom_site_aniso_U_22
_atom_site_aniso_U_33
_atom_site_aniso_U_23
_atom_site_aniso_U_13
_atom_site_aniso_U_12
Se1 0.0079(4) 0.0137(3) 0.0103(3) -0.0003(2) 0.0030(2) -0.0007(2)
Se2 0.0094(4) 0.0116(3) 0.0086(3) 0.0001(2) 0.0021(2) 0.0001(2)
Cu1 0.0092(4) 0.0171(4) 0.0130(4) 0.0038(3) 0.0029(3) -0.0008(3)
Cu2 0.0142(6) 0.0102(5) 0.0075(5) 0.0001(3) 0.0022(4) 0.0010(4)
Cu3 0.0102(5) 0.0212(4) 0.0118(4) 0.0019(3) 0.0015(3) -0.0021(3)
Cl1 0.0115(8) 0.0284(8) 0.0181(8) 0.0062(6) 0.0018(6) -0.0007(6)
O1 0.024(3) 0.030(3) 0.015(2) -0.0112(18) -0.0039(19) 0.008(2)
O2 0.010(2) 0.015(2) 0.027(2) 0.0052(18) 0.0070(19) -0.0026(17)
O3 0.016(2) 0.020(2) 0.010(2) 0.0016(17) -0.0020(17) -0.0038(19)
O4 0.016(3) 0.0149(19) 0.009(2) 0.0038(16) 0.0017(17) 0.0009(17)
O5 0.011(2) 0.0092(19) 0.018(2) 0.0024(16) 0.0044(17) 0.0000(17)
O6 0.012(2) 0.020(2) 0.010(2) -0.0014(16) 0.0003(17) -0.0018(17)

loop_
_atom_type_symbol
_atom_type_description
_atom_type_scat_dispersion_real
_atom_type_scat_dispersion_imag
_atom_type_scat_source
O O 0.0106 0.0060 'International Tables Vol C Tables 4.2.6.8 and 6.1.1.4'
Cl Cl 0.1484 0.1585 'International Tables Vol C Tables 4.2.6.8 and 6.1.1.4'
Cu Cu 0.3201 1.2651 'International Tables Vol C Tables 4.2.6.8 and 6.1.1.4'
Se Se -0.0929 2.2259 'International Tables Vol C Tables 4.2.6.8 and 6.1.1.4'

loop_
_geom_angle_atom_site_label_1
_geom_angle_atom_site_label_2
_geom_angle_atom_site_label_3
_geom_angle
_geom_angle_site_symmetry_1
_geom_angle_site_symmetry_3
_geom_angle_publ_flag
O1 Se1 O3 96.9(2) . 4_575 ?
O1 Se1 O2 102.7(2) . . ?
O3 Se1 O2 102.8(2) 4_575 . ?
O6 Se2 O4 102.3(2) . . ?
O6 Se2 O5 99.4(2) . . ?
O4 Se2 O5 89.1(2) . . ?
O2 Cu1 O3 99.86(19) . . ?
O2 Cu1 O4 175.65(19) . . ?
O3 Cu1 O4 83.34(18) . . ?
O2 Cu1 O5 103.70(18) . . ?
O3 Cu1 O5 146.33(17) . . ?
O4 Cu1 O5 74.65(16) . . ?
O2 Cu1 O6 79.12(17) . 3_665 ?
O3 Cu1 O6 90.60(16) . 3_665 ?
O4 Cu1 O6 97.98(16) . 3_665 ?
O5 Cu1 O6 117.14(16) . 3_665 ?
O5 Cu2 O5 180.00(4) 4_576 2_645 ?
O5 Cu2 O4 90.66(17) 4_576 . ?
O5 Cu2 O4 89.34(17) 2_645 . ?
O5 Cu2 O4 89.34(17) 4_576 3_666 ?
O5 Cu2 O4 90.66(17) 2_645 3_666 ?
O4 Cu2 O4 180.000(1) . 3_666 ?
O5 Cu2 O3 92.53(16) 4_576 3_666 ?
O5 Cu2 O3 87.47(16) 2_645 3_666 ?
O4 Cu2 O3 106.81(16) . 3_666 ?
O4 Cu2 O3 73.19(16) 3_666 3_666 ?
O5 Cu2 O3 87.47(16) 4_576 . ?
O5 Cu2 O3 92.53(16) 2_645 . ?
O4 Cu2 O3 73.19(16) . . ?
O4 Cu2 O3 106.81(16) 3_666 . ?
O3 Cu2 O3 180.0 3_666 . ?
O1 Cu3 O6 85.06(19) 2_645 . ?
O1 Cu3 O2 107.20(19) 2_645 3_665 ?
O6 Cu3 O2 80.01(17) . 3_665 ?
O1 Cu3 Cl1 96.03(15) 2_645 . ?
O6 Cu3 Cl1 175.61(13) . . ?
O2 Cu3 Cl1 95.61(12) 3_665 . ?
O1 Cu3 Cl1 152.77(15) 2_645 3_565 ?
O6 Cu3 Cl1 92.02(13) . 3_565 ?
O2 Cu3 Cl1 98.89(13) 3_665 3_565 ?
Cl1 Cu3 Cl1 88.94(6) . 3_565 ?

loop_
_geom_bond_atom_site_label_1
_geom_bond_atom_site_label_2
_geom_bond_distance
_geom_bond_site_symmetry_2
_geom_bond_publ_flag
Se1 O1 1.682(4) . ?
Se1 O3 1.705(4) 4_575 ?
Se1 O2 1.717(4) . ?
Se2 O6 1.690(4) . ?
Se2 O4 1.732(4) . ?
Se2 O5 1.743(4) . ?
Se2 Cu1 2.8130(10) . ?
Cu1 O2 1.907(4) . ?
Cu1 O3 1.972(4) . ?
Cu1 O4 1.974(4) . ?
Cu1 O5 2.045(4) . ?
Cu1 O6 2.333(4) 3_665 ?
Cu2 O5 1.969(4) 4_576 ?
Cu2 O5 1.969(4) 2_645 ?
Cu2 O4 1.998(4) . ?
Cu2 O4 1.998(4) 3_666 ?
Cu2 O3 2.374(5) 3_666 ?
Cu2 O3 2.374(5) . ?
Cu3 O1 1.923(5) 2_645 ?
Cu3 O6 1.975(4) . ?
Cu3 O2 2.245(4) 3_665 ?
Cu3 Cl1 2.2917(18) . ?
Cu3 Cl1 2.3188(17) 3_565 ?
